data_1502008
loop_
_publ_author_name
'Bhandari, Manojkumar R.'
'Yousufuddin, Muhammed'
'Lovely, Carl J.'

_publ_section_title
;
 Diversity-oriented approach to pyrrole-imidazole alkaloid frameworks.
;
_journal_issue 6
_journal_name_full 'Organic letters'
_journal_page_first 1382
_journal_page_last 1385
_journal_paper_doi 10.1021/ol200067e
_journal_volume 13
_journal_year 2011
_chemical_formula_sum 'C15 H19 N5 O3 S'
_chemical_formula_weight 349.41
_chemical_name_systematic
; 
 ? 
;
_space_group_IT_number 14
_symmetry_cell_setting monoclinic
_symmetry_space_group_name_Hall '-P 2ybc'
_symmetry_space_group_name_H-M 'P 1 21/c 1'
_atom_sites_solution_hydrogens geom
_atom_sites_solution_primary direct
_atom_sites_solution_secondary difmap
_audit_creation_method SHELXL-97
_cell_angle_alpha 90.00
_cell_angle_beta 91.7830(10)
_cell_angle_gamma 90.00
_cell_formula_units_Z 4
_cell_length_a 11.9670(13)
_cell_length_b 12.7826(14)
_cell_length_c 10.6078(11)
_cell_measurement_reflns_used 3521
_cell_measurement_temperature 100(2)
_cell_measurement_theta_max 27.36
_cell_measurement_theta_min 2.50
_cell_volume 1621.9(3)
_computing_cell_refinement 'Bruker SMART'
_computing_data_collection 'Bruker SMART'
_computing_data_reduction 'Bruker SAINT'
_computing_molecular_graphics 'Bruker SHELXTL'
_computing_publication_material 'Bruker SHELXTL'
_computing_structure_refinement 'SHELXL-97 (Sheldrick, 1997)'
_computing_structure_solution 'SHELXS-97 (Sheldrick, 1990)'
_diffrn_ambient_temperature 100(2)
_diffrn_measured_fraction_theta_full 0.972
_diffrn_measured_fraction_theta_max 0.972
_diffrn_measurement_device_type 'CCD area detector'
_diffrn_measurement_method 'phi and omega scans'
_diffrn_radiation_monochromator graphite
_diffrn_radiation_source 'fine-focus sealed tube'
_diffrn_radiation_type MoK\a
_diffrn_radiation_wavelength 0.71073
_diffrn_reflns_av_R_equivalents 0.0412
_diffrn_reflns_av_sigmaI/netI 0.0468
_diffrn_reflns_limit_h_max 15
_diffrn_reflns_limit_h_min -11
_diffrn_reflns_limit_k_max 16
_diffrn_reflns_limit_k_min -17
_diffrn_reflns_limit_l_max 11
_diffrn_reflns_limit_l_min -13
_diffrn_reflns_number 10625
_diffrn_reflns_theta_full 28.29
_diffrn_reflns_theta_max 28.29
_diffrn_reflns_theta_min 1.70
_exptl_absorpt_coefficient_mu 0.225
_exptl_absorpt_correction_type none
_exptl_crystal_colour colorless
_exptl_crystal_density_diffrn 1.431
_exptl_crystal_density_method 'not measured'
_exptl_crystal_description prism
_exptl_crystal_F_000 736
_exptl_crystal_size_max 0.16
_exptl_crystal_size_mid 0.15
_exptl_crystal_size_min 0.10
_refine_diff_density_max 0.652
_refine_diff_density_min -0.302
_refine_diff_density_rms 0.074
_refine_ls_extinction_method none
_refine_ls_goodness_of_fit_ref 1.026
_refine_ls_hydrogen_treatment constr
_refine_ls_matrix_type full
_refine_ls_number_parameters 221
_refine_ls_number_reflns 3907
_refine_ls_number_restraints 0
_refine_ls_restrained_S_all 1.026
_refine_ls_R_factor_all 0.0671
_refine_ls_R_factor_gt 0.0522
_refine_ls_shift/su_max 0.000
_refine_ls_shift/su_mean 0.000
_refine_ls_structure_factor_coef Fsqd
_refine_ls_weighting_details 'calc w=1/[\s^2^(Fo^2^)+(0.0859P)^2^+0.0000P] where P=(Fo^2^+2Fc^2^)/3'
_refine_ls_weighting_scheme calc
_refine_ls_wR_factor_gt 0.1351
_refine_ls_wR_factor_ref 0.1444
_reflns_number_gt 2925
_reflns_number_total 3907
_reflns_threshold_expression >2sigma(I)
_cod_data_source_file ol200067e_si_004.cif
_cod_data_source_block manoj13m
_cod_depositor_comments
;
The following automatic conversions were performed:

'_symmetry_cell_setting' value 'Monoclinic' changed to 'monoclinic'
according to /home/saulius/struct/CIF-dictionaries/cif_core.dic
dictionary named 'cif_core.dic' version 2.4.1 from 2010-06-29.

Automatic conversion script
Id: cif_fix_values 1715 2011-07-08 13:25:40Z adriana 
;
_cod_original_sg_symbol_H-M P2(1)/c
_cod_database_code 1502008

loop_
_symmetry_equiv_pos_as_xyz
'x, y, z'
'-x, y+1/2, -z+1/2'
'-x, -y, -z'
'x, -y-1/2, z-1/2'

loop_
_atom_site_label
_atom_site_type_symbol
_atom_site_fract_x
_atom_site_fract_y
_atom_site_fract_z
_atom_site_U_iso_or_equiv
_atom_site_adp_type
_atom_site_occupancy
_atom_site_symmetry_multiplicity
_atom_site_calc_flag
_atom_site_refinement_flags
S1 S 0.00287(4) 0.88808(4) 0.23448(5) 0.02815(17) Uani 1 1 d .
O1 O -0.08191(11) 0.92397(12) 0.31495(15) 0.0393(4) Uani 1 1 d .
O2 O -0.01560(12) 0.80664(10) 0.14525(15) 0.0374(4) Uani 1 1 d .
O3 O 0.67475(12) 0.64789(13) 0.26405(15) 0.0423(4) Uani 1 1 d .
C1 C 0.06271(18) 1.08635(16) 0.2315(2) 0.0386(5) Uani 1 1 d .
H1A H 0.1271 1.0835 0.2907 0.058 Uiso 1 1 calc R
H1B H -0.0055 1.0982 0.2782 0.058 Uiso 1 1 calc R
H1C H 0.0728 1.1437 0.1717 0.058 Uiso 1 1 calc R
C2 C 0.14482(17) 0.96670(16) 0.07529(19) 0.0321(5) Uani 1 1 d .
H2A H 0.1524 1.0266 0.0186 0.048 Uiso 1 1 calc R
H2B H 0.1279 0.9037 0.0256 0.048 Uiso 1 1 calc R
H2C H 0.2149 0.9565 0.1240 0.048 Uiso 1 1 calc R
C3 C 0.11986(18) 0.87024(17) 0.4593(2) 0.0352(5) Uani 1 1 d .
H3 H 0.0728 0.9174 0.5021 0.042 Uiso 1 1 calc R
C4 C 0.19001(15) 0.77364(14) 0.30690(18) 0.0231(4) Uani 1 1 d .
H4 H 0.2029 0.7409 0.2283 0.028 Uiso 1 1 calc R
C5 C 0.25239(15) 0.76403(14) 0.41649(17) 0.0228(4) Uani 1 1 d .
C6 C 0.35743(16) 0.70547(13) 0.43999(17) 0.0230(4) Uani 1 1 d .
C7 C 0.42729(15) 0.73039(14) 0.53719(17) 0.0238(4) Uani 1 1 d .
H7 H 0.4079 0.7851 0.5931 0.029 Uiso 1 1 calc R
C8 C 0.53522(16) 0.67292(15) 0.55827(18) 0.0279(4) Uani 1 1 d .
H8A H 0.5699 0.6950 0.6400 0.033 Uiso 1 1 calc R
H8B H 0.5198 0.5970 0.5632 0.033 Uiso 1 1 calc R
C9 C 0.60043(17) 0.64579(15) 0.34310(19) 0.0303(5) Uani 1 1 d .
C10 C 0.49179(16) 0.59611(15) 0.31503(18) 0.0278(4) Uani 1 1 d .
C11 C 0.37003(18) 0.49483(15) 0.20744(19) 0.0336(5) Uani 1 1 d .
H11 H 0.3404 0.4429 0.1517 0.040 Uiso 1 1 calc R
C12 C 0.30833(17) 0.55697(14) 0.28291(18) 0.0291(4) Uani 1 1 d .
H12 H 0.2293 0.5566 0.2885 0.035 Uiso 1 1 calc R
C13 C 0.38440(16) 0.62247(14) 0.35174(18) 0.0245(4) Uani 1 1 d .
C14 C 0.71792(17) 0.74816(18) 0.4894(2) 0.0387(5) Uani 1 1 d .
H14A H 0.7671 0.7034 0.5415 0.058 Uiso 1 1 calc R
H14B H 0.7007 0.8120 0.5361 0.058 Uiso 1 1 calc R
H14C H 0.7554 0.7666 0.4116 0.058 Uiso 1 1 calc R
C15 C 0.5695(2) 0.46019(19) 0.1648(2) 0.0472(6) Uani 1 1 d .
H15A H 0.5368 0.4071 0.1082 0.071 Uiso 1 1 calc R
H15B H 0.6164 0.4260 0.2301 0.071 Uiso 1 1 calc R
H15C H 0.6153 0.5084 0.1164 0.071 Uiso 1 1 calc R
N1 N 0.05330(13) 0.98662(12) 0.16226(15) 0.0266(4) Uani 1 1 d .
N2 N 0.10366(13) 0.84164(13) 0.33508(15) 0.0264(4) Uani 1 1 d .
N3 N 0.20698(15) 0.82528(14) 0.51099(16) 0.0330(4) Uani 1 1 d .
N4 N 0.61401(13) 0.69199(12) 0.45786(16) 0.0293(4) Uani 1 1 d .
N5 N 0.48063(15) 0.51821(13) 0.22376(16) 0.0321(4) Uani 1 1 d .

loop_
_atom_site_aniso_label
_atom_site_aniso_U_11
_atom_site_aniso_U_22
_atom_site_aniso_U_33
_atom_site_aniso_U_23
_atom_site_aniso_U_13
_atom_site_aniso_U_12
S1 0.0222(3) 0.0266(3) 0.0353(3) 0.0048(2) -0.0056(2) -0.00040(19)
O1 0.0236(7) 0.0438(9) 0.0510(10) 0.0114(7) 0.0073(7) 0.0050(6)
O2 0.0361(9) 0.0260(7) 0.0489(10) 0.0025(6) -0.0195(7) -0.0035(6)
O3 0.0301(8) 0.0598(10) 0.0372(9) 0.0017(8) 0.0041(7) 0.0118(7)
C1 0.0357(12) 0.0276(11) 0.0528(15) -0.0106(10) 0.0077(10) -0.0024(9)
C2 0.0366(11) 0.0330(11) 0.0269(11) 0.0019(8) 0.0021(9) 0.0021(9)
C3 0.0369(12) 0.0427(12) 0.0261(11) -0.0023(9) 0.0037(9) 0.0122(9)
C4 0.0255(10) 0.0196(8) 0.0241(10) 0.0009(7) -0.0008(7) -0.0021(7)
C5 0.0262(10) 0.0207(9) 0.0215(9) 0.0024(7) -0.0003(7) -0.0032(7)
C6 0.0291(10) 0.0197(9) 0.0200(9) 0.0032(7) -0.0017(7) -0.0024(7)
C7 0.0299(10) 0.0205(9) 0.0210(9) 0.0010(7) -0.0014(7) -0.0012(7)
C8 0.0338(11) 0.0281(10) 0.0211(10) 0.0011(8) -0.0089(8) 0.0012(8)
C9 0.0294(11) 0.0316(11) 0.0297(11) 0.0062(8) -0.0011(8) 0.0130(8)
C10 0.0376(11) 0.0257(10) 0.0195(10) 0.0000(7) -0.0061(8) 0.0066(8)
C11 0.0469(13) 0.0250(10) 0.0280(11) -0.0006(8) -0.0136(9) 0.0051(9)
C12 0.0354(11) 0.0250(10) 0.0265(10) 0.0017(8) -0.0070(8) 0.0038(8)
C13 0.0299(10) 0.0220(9) 0.0214(9) 0.0034(7) -0.0050(8) 0.0031(7)
C14 0.0285(11) 0.0384(12) 0.0487(14) 0.0001(10) -0.0057(9) 0.0058(9)
C15 0.0567(15) 0.0447(13) 0.0402(14) -0.0124(11) 0.0001(11) 0.0230(11)
N1 0.0281(9) 0.0220(8) 0.0297(9) 0.0009(6) -0.0007(7) -0.0007(6)
N2 0.0243(8) 0.0300(8) 0.0249(8) 0.0030(7) -0.0010(6) 0.0033(7)
N3 0.0384(10) 0.0391(10) 0.0214(9) 0.0004(7) 0.0001(7) 0.0070(8)
N4 0.0249(9) 0.0322(9) 0.0304(9) 0.0000(7) -0.0034(7) 0.0045(7)
N5 0.0412(10) 0.0268(9) 0.0280(9) -0.0020(7) -0.0041(7) 0.0131(7)

loop_
_atom_type_symbol
_atom_type_description
_atom_type_scat_dispersion_real
_atom_type_scat_dispersion_imag
_atom_type_scat_source
C C 0.0033 0.0016 'International Tables Vol C Tables 4.2.6.8 and 6.1.1.4'
H H 0.0000 0.0000 'International Tables Vol C Tables 4.2.6.8 and 6.1.1.4'
N N 0.0061 0.0033 'International Tables Vol C Tables 4.2.6.8 and 6.1.1.4'
O O 0.0106 0.0060 'International Tables Vol C Tables 4.2.6.8 and 6.1.1.4'
S S 0.1246 0.1234 'International Tables Vol C Tables 4.2.6.8 and 6.1.1.4'

loop_
_geom_angle_atom_site_label_1
_geom_angle_atom_site_label_2
_geom_angle_atom_site_label_3
_geom_angle
O2 S1 O1 122.52(9)
O2 S1 N1 108.11(9)
O1 S1 N1 108.65(9)
O2 S1 N2 104.85(8)
O1 S1 N2 104.02(9)
N1 S1 N2 107.79(8)
N1 C1 H1A 109.5
N1 C1 H1B 109.5
H1A C1 H1B 109.5
N1 C1 H1C 109.5
H1A C1 H1C 109.5
H1B C1 H1C 109.5
N1 C2 H2A 109.5
N1 C2 H2B 109.5
H2A C2 H2B 109.5
N1 C2 H2C 109.5
H2A C2 H2C 109.5
H2B C2 H2C 109.5
N3 C3 N2 112.02(18)
N3 C3 H3 124.0
N2 C3 H3 124.0
C5 C4 N2 105.26(16)
C5 C4 H4 127.4
N2 C4 H4 127.4
C4 C5 N3 110.23(16)
C4 C5 C6 128.91(17)
N3 C5 C6 120.75(16)
C7 C6 C13 121.32(17)
C7 C6 C5 120.96(17)
C13 C6 C5 117.68(15)
C6 C7 C8 120.74(17)
C6 C7 H7 119.6
C8 C7 H7 119.6
N4 C8 C7 112.44(15)
N4 C8 H8A 109.1
C7 C8 H8A 109.1
N4 C8 H8B 109.1
C7 C8 H8B 109.1
H8A C8 H8B 107.8
O3 C9 N4 121.85(19)
O3 C9 C10 121.37(19)
N4 C9 C10 116.75(18)
N5 C10 C13 107.31(17)
N5 C10 C9 121.01(18)
C13 C10 C9 130.98(18)
C12 C11 N5 109.86(18)
C12 C11 H11 125.1
N5 C11 H11 125.1
C11 C12 C13 107.17(18)
C11 C12 H12 126.4
C13 C12 H12 126.4
C10 C13 C12 107.15(17)
C10 C13 C6 125.39(17)
C12 C13 C6 127.40(18)
N4 C14 H14A 109.5
N4 C14 H14B 109.5
H14A C14 H14B 109.5
N4 C14 H14C 109.5
H14A C14 H14C 109.5
H14B C14 H14C 109.5
N5 C15 H15A 109.5
N5 C15 H15B 109.5
H15A C15 H15B 109.5
N5 C15 H15C 109.5
H15A C15 H15C 109.5
H15B C15 H15C 109.5
C1 N1 C2 114.47(16)
C1 N1 S1 117.76(14)
C2 N1 S1 117.46(13)
C3 N2 C4 106.78(15)
C3 N2 S1 125.96(14)
C4 N2 S1 127.13(13)
C3 N3 C5 105.70(17)
C9 N4 C8 121.17(16)
C9 N4 C14 119.64(18)
C8 N4 C14 118.46(17)
C11 N5 C10 108.48(17)
C11 N5 C15 123.66(18)
C10 N5 C15 127.45(18)

loop_
_geom_bond_atom_site_label_1
_geom_bond_atom_site_label_2
_geom_bond_distance
S1 O2 1.4197(15)
S1 O1 1.4221(16)
S1 N1 1.6021(16)
S1 N2 1.6928(16)
O3 C9 1.242(2)
C1 N1 1.474(2)
C1 H1A 0.9800
C1 H1B 0.9800
C1 H1C 0.9800
C2 N1 1.476(3)
C2 H2A 0.9800
C2 H2B 0.9800
C2 H2C 0.9800
C3 N3 1.297(3)
C3 N2 1.375(3)
C3 H3 0.9500
C4 C5 1.367(2)
C4 N2 1.390(2)
C4 H4 0.9500
C5 N3 1.395(2)
C5 C6 1.477(3)
C6 C7 1.345(2)
C6 C13 1.458(3)
C7 C8 1.497(3)
C7 H7 0.9500
C8 N4 1.465(3)
C8 H8A 0.9900
C8 H8B 0.9900
C9 N4 1.358(3)
C9 C10 1.469(3)
C10 N5 1.392(2)
C10 C13 1.396(3)
C11 C12 1.361(3)
C11 N5 1.363(3)
C11 H11 0.9500
C12 C13 1.422(3)
C12 H12 0.9500
C14 N4 1.465(3)
C14 H14A 0.9800
C14 H14B 0.9800
C14 H14C 0.9800
C15 N5 1.454(3)
C15 H15A 0.9800
C15 H15B 0.9800
C15 H15C 0.9800
